data_2108868
loop_
_publ_author_name
'Gaydamaka, Anna A.'
'Arkhipov, Sergey G.'
'Boldyreva, Elena V.'

_publ_section_title
;
 A new guaninate hydrate K^+^&#x00B7;C~5~H~4~N~5~O^{-^}&#x00B7;H~2~O:
 crystal structure from 100 to 300K in a comparison with
 2Na^+^&#x00B7;C~5~H~3~N~5~O^2{-^}&#x00B7;7H~2~O
;
_journal_issue 5
_journal_name_full 'Acta Crystallographica Section B'
_journal_page_first
;
;
_journal_paper_doi 10.1107/S205252062100754X
_journal_volume 77
_journal_year 2021
_chemical_formula_moiety '2(Na), 7(H2O), C5 H3 N5 O'
_chemical_formula_sum 'C5 H17 N5 Na2 O8'
_chemical_formula_weight 321.21
_chemical_name_common 'disodium 2-amino-6-oxo-6,7-dihydro-1H-purine-1,7-diide heptahydrate'
_chemical_name_systematic 'disodium 2-amino-6-oxo-6,7-dihydro-1H-purine-1,7-diide heptahydrate'
_space_group_crystal_system monoclinic
_space_group_IT_number 14
_space_group_name_Hall '-P 2ybc'
_space_group_name_H-M_alt 'P 1 21/c 1'
_atom_sites_solution_hydrogens difmap
_atom_sites_solution_primary direct
_atom_sites_solution_secondary direct
_audit_creation_method SHELXL-2018/3
_cell_angle_alpha 90
_cell_angle_beta 101.476(2)
_cell_angle_gamma 90
_cell_formula_units_Z 4
_cell_length_a 10.5440(2)
_cell_length_b 11.7396(2)
_cell_length_c 11.2426(3)
_cell_measurement_reflns_used 6590
_cell_measurement_temperature 250(2)
_cell_measurement_theta_max 29.6020
_cell_measurement_theta_min 2.5860
_cell_volume 1363.81(5)
_computing_cell_refinement 'STOE X-AREA (Stoe & Cie, 2006)'
_computing_data_collection 'STOE X-AREA (Stoe & Cie, 2006)'
_computing_data_reduction 'CrysAlisPro 1.171.38.43d (Rigaku OD, 2015)'
_computing_molecular_graphics 'Mercury (Macrae et al., 2020), Vesta(Momma,2011)'
_computing_structure_refinement 'SHELXL-2018/3 (Sheldrick, 2018)'
_diffrn_ambient_temperature 250(2)
_diffrn_detector 'image plate (34 cm diameter)'
_diffrn_detector_area_resol_mean 6.67
_diffrn_detector_type STOE
_diffrn_measured_fraction_theta_full 1.000
_diffrn_measured_fraction_theta_max 1.000
_diffrn_measurement_details ' 360 frames, detector distance = 100 mm'
_diffrn_measurement_device '2-circle goniometer'
_diffrn_measurement_device_type 'STOE IPDS 2'
_diffrn_measurement_method 'rotation method'
_diffrn_radiation_collimation '0.5 mm diameter, monocapillary'
_diffrn_radiation_monochromator 'plane graphite'
_diffrn_radiation_polarisn_norm 0
_diffrn_radiation_type 'Mo K\a'
_diffrn_radiation_wavelength 0.71073
_diffrn_reflns_av_R_equivalents 0.0472
_diffrn_reflns_av_unetI/netI 0.0403
_diffrn_reflns_Laue_measured_fraction_full 1.000
_diffrn_reflns_Laue_measured_fraction_max 1.000
_diffrn_reflns_limit_h_max 14
_diffrn_reflns_limit_h_min -14
_diffrn_reflns_limit_k_max 16
_diffrn_reflns_limit_k_min -16
_diffrn_reflns_limit_l_max 14
_diffrn_reflns_limit_l_min -15
_diffrn_reflns_number 13095
_diffrn_reflns_point_group_measured_fraction_full 1.000
_diffrn_reflns_point_group_measured_fraction_max 1.000
_diffrn_reflns_theta_full 25.242
_diffrn_reflns_theta_max 29.572
_diffrn_reflns_theta_min 1.971
_diffrn_source 'sealed X-ray tube, 12 x 0.4 mm long-fine focus'
_diffrn_source_current 30
_diffrn_source_power 1.500
_diffrn_source_voltage 50
_exptl_absorpt_coefficient_mu 0.193
_exptl_absorpt_correction_T_max 1.00000
_exptl_absorpt_correction_T_min 0.80554
_exptl_absorpt_correction_type multi-scan
_exptl_absorpt_process_details
;
CrysAlisPro 1.171.38.43d (Rigaku Oxford Diffraction, 2015)
Empirical absorption correction using spherical harmonics,
 implemented in SCALE3 ABSPACK scaling algorithm.
;
_exptl_crystal_colour colourless
_exptl_crystal_density_diffrn 1.564
_exptl_crystal_description prism
_exptl_crystal_F_000 672
_exptl_crystal_size_max 0.5
_exptl_crystal_size_mid 0.5
_exptl_crystal_size_min 0.25
_refine_diff_density_max 0.427
_refine_diff_density_min -0.223
_refine_diff_density_rms 0.055
_refine_ls_extinction_method none
_refine_ls_goodness_of_fit_ref 1.096
_refine_ls_hydrogen_treatment refxyz
_refine_ls_matrix_type full
_refine_ls_number_parameters 232
_refine_ls_number_reflns 3834
_refine_ls_number_restraints 0
_refine_ls_restrained_S_all 1.096
_refine_ls_R_factor_all 0.0463
_refine_ls_R_factor_gt 0.0336
_refine_ls_shift/su_max 0.000
_refine_ls_shift/su_mean 0.000
_refine_ls_structure_factor_coef Fsqd
_refine_ls_weighting_details 'w=1/[\s^2^(Fo^2^)+(0.0407P)^2^+0.5008P] where P=(Fo^2^+2Fc^2^)/3'
_refine_ls_weighting_scheme calc
_refine_ls_wR_factor_gt 0.0831
_refine_ls_wR_factor_ref 0.0964
_reflns_Friedel_coverage 0.000
_reflns_number_gt 2965
_reflns_number_total 3834
_reflns_threshold_expression 'I > 2\s(I)'
_cod_data_source_file xk5085sup1.cif
_cod_data_source_block GuaNa_250K
_cod_original_sg_symbol_H-M 'P 21/c'
_cod_database_code 2108868
_shelx_shelxl_version_number 2018/3
_shelx_space_group_comment
;
The symmetry employed for this shelxl refinement is uniquely defined
by the following loop, which should always be used as a source of
symmetry information in preference to the above space-group names.
They are only intended as comments.
;
_oxdiff_exptl_absorpt_empirical_full_min 0.893
_oxdiff_exptl_absorpt_empirical_full_max 1.283
_oxdiff_exptl_absorpt_empirical_details
;
Empirical correction (ABSPACK) includes:
- Absorption correction using spherical harmonics
- Frame scaling
;

loop_
_space_group_symop_operation_xyz
'x, y, z'
'-x, y+1/2, -z+1/2'
'-x, -y, -z'
'x, -y-1/2, z-1/2'

loop_
_atom_site_label
_atom_site_type_symbol
_atom_site_fract_x
_atom_site_fract_y
_atom_site_fract_z
_atom_site_U_iso_or_equiv
_atom_site_adp_type
_atom_site_occupancy
_atom_site_site_symmetry_order
_atom_site_calc_flag
_atom_site_refinement_flags_posn
_atom_site_refinement_flags_adp
_atom_site_refinement_flags_occupancy
_atom_site_disorder_assembly
_atom_site_disorder_group
N1 N 0.65549(11) 0.48138(9) 0.34821(11) 0.0220(2) Uani 1 1 d . . . . .
C2 C 0.52658(13) 0.48123(11) 0.33967(13) 0.0225(3) Uani 1 1 d . . . . .
N3 N 0.45357(10) 0.40071(9) 0.37612(11) 0.0231(2) Uani 1 1 d . . . . .
C4 C 0.52471(12) 0.31217(10) 0.43170(12) 0.0199(2) Uani 1 1 d . . . . .
C5 C 0.65846(12) 0.30463(10) 0.44850(12) 0.0201(2) Uani 1 1 d . . . . .
C6 C 0.72656(12) 0.39296(10) 0.40404(11) 0.0192(2) Uani 1 1 d . . . . .
N7 N 0.69888(11) 0.20375(9) 0.50803(11) 0.0258(2) Uani 1 1 d . . . . .
C8 C 0.58709(13) 0.15786(12) 0.52243(14) 0.0270(3) Uani 1 1 d . . . . .
H1 H 0.5877(17) 0.0876(16) 0.5611(16) 0.032 Uiso 1 1 d . U . . .
N9 N 0.47781(11) 0.21730(10) 0.47827(11) 0.0250(2) Uani 1 1 d . . . . .
N2 N 0.46191(14) 0.57295(12) 0.28073(14) 0.0359(3) Uani 1 1 d . . . . .
H2 H 0.378(2) 0.5834(17) 0.2913(18) 0.043 Uiso 1 1 d . U . . .
H3 H 0.510(2) 0.6325(18) 0.2743(18) 0.043 Uiso 1 1 d . U . . .
O1 O 0.85054(9) 0.39288(8) 0.41285(9) 0.0228(2) Uani 1 1 d . . . . .
Na1 Na 0.11637(5) 0.25468(4) 0.18273(5) 0.02402(13) Uani 1 1 d . . . . .
Na2 Na 0.04855(5) 0.04522(4) 0.37171(5) 0.02432(13) Uani 1 1 d . . . . .
O2W O 0.30840(10) 0.32568(9) 0.13488(11) 0.0297(2) Uani 1 1 d . . . . .
H4 H 0.3493(19) 0.3044(16) 0.0910(19) 0.036 Uiso 1 1 d . U . . .
H5 H 0.3599(19) 0.3415(16) 0.2037(19) 0.036 Uiso 1 1 d . U . . .
O3W O 0.18572(10) 0.38009(9) 0.35508(10) 0.0282(2) Uani 1 1 d . . . . .
H6 H 0.1486(18) 0.4420(16) 0.3548(17) 0.034 Uiso 1 1 d . U . . .
H7 H 0.265(2) 0.3927(16) 0.3755(17) 0.034 Uiso 1 1 d . U . . .
O4W O 0.24383(10) 0.11463(9) 0.31907(10) 0.0258(2) Uani 1 1 d . . . . .
H8 H 0.2775(17) 0.0755(16) 0.2728(17) 0.031 Uiso 1 1 d . U . . .
H9 H 0.3055(19) 0.1399(16) 0.3650(17) 0.031 Uiso 1 1 d . U . . .
O5W O -0.00130(10) 0.06896(8) 0.14477(9) 0.0248(2) Uani 1 1 d . . . . .
H10 H 0.0482(18) 0.0212(16) 0.1257(16) 0.030 Uiso 1 1 d . U . . .
H11 H -0.0464(19) 0.0857(16) 0.0848(18) 0.030 Uiso 1 1 d . U . . .
O6W O -0.15473(10) 0.02076(9) 0.42402(10) 0.0292(2) Uani 1 1 d . . . . .
H12 H -0.2055(19) -0.0307(17) 0.4081(17) 0.035 Uiso 1 1 d . U . . .
H13 H -0.2002(18) 0.0773(17) 0.4390(17) 0.035 Uiso 1 1 d . U . . .
O7W O 0.04299(11) 0.22684(8) 0.46171(10) 0.0263(2) Uani 1 1 d . . . . .
H14 H -0.0264(19) 0.2632(16) 0.4474(17) 0.032 Uiso 1 1 d . U . . .
H15 H 0.0927(18) 0.2697(16) 0.4370(17) 0.032 Uiso 1 1 d . U . . .
O8W O 0.08234(10) -0.14992(8) 0.31554(10) 0.0240(2) Uani 1 1 d . . . . .
H16 H 0.1083(17) -0.1460(15) 0.2513(18) 0.029 Uiso 1 1 d . U . . .
H17 H 0.1432(18) -0.1714(15) 0.3663(17) 0.029 Uiso 1 1 d . U . . .

loop_
_atom_site_aniso_label
_atom_site_aniso_U_11
_atom_site_aniso_U_22
_atom_site_aniso_U_33
_atom_site_aniso_U_23
_atom_site_aniso_U_13
_atom_site_aniso_U_12
N1 0.0192(5) 0.0226(5) 0.0246(6) 0.0033(4) 0.0054(4) -0.0019(4)
C2 0.0192(6) 0.0243(6) 0.0236(7) 0.0018(5) 0.0034(5) 0.0009(5)
N3 0.0153(5) 0.0255(5) 0.0283(6) 0.0026(4) 0.0040(4) -0.0002(4)
C4 0.0157(6) 0.0245(6) 0.0195(6) 0.0008(5) 0.0041(5) -0.0009(4)
C5 0.0147(6) 0.0227(5) 0.0228(7) 0.0021(5) 0.0038(5) 0.0008(4)
C6 0.0160(6) 0.0240(5) 0.0179(6) -0.0018(4) 0.0043(5) -0.0013(4)
N7 0.0204(5) 0.0250(5) 0.0314(7) 0.0075(5) 0.0040(5) 0.0035(4)
C8 0.0225(7) 0.0265(6) 0.0321(8) 0.0073(5) 0.0055(6) -0.0001(5)
N9 0.0175(5) 0.0269(5) 0.0312(7) 0.0046(5) 0.0068(5) -0.0014(4)
N2 0.0259(7) 0.0301(6) 0.0513(9) 0.0149(6) 0.0070(6) 0.0057(5)
O1 0.0130(4) 0.0292(4) 0.0267(5) 0.0011(4) 0.0050(4) -0.0017(3)
Na1 0.0219(3) 0.0244(2) 0.0259(3) 0.0000(2) 0.0050(2) -0.00082(19)
Na2 0.0252(3) 0.0234(2) 0.0260(3) -0.0005(2) 0.0091(2) 0.0000(2)
O2W 0.0239(5) 0.0397(5) 0.0273(6) -0.0047(4) 0.0094(4) -0.0016(4)
O3W 0.0185(5) 0.0270(5) 0.0397(6) -0.0036(4) 0.0073(4) 0.0010(4)
O4W 0.0199(5) 0.0291(5) 0.0293(6) -0.0065(4) 0.0068(4) -0.0005(4)
O5W 0.0268(5) 0.0243(4) 0.0225(5) 0.0011(4) 0.0026(4) 0.0049(4)
O6W 0.0237(5) 0.0272(5) 0.0382(6) -0.0051(4) 0.0097(4) -0.0012(4)
O7W 0.0254(5) 0.0244(4) 0.0307(6) 0.0013(4) 0.0092(4) 0.0041(4)
O8W 0.0197(5) 0.0304(5) 0.0216(5) 0.0027(4) 0.0033(4) 0.0006(4)

loop_
_atom_type_symbol
_atom_type_description
_atom_type_scat_dispersion_real
_atom_type_scat_dispersion_imag
_atom_type_scat_source
C C 0.0033 0.0016 'International Tables Vol C Tables 4.2.6.8 and 6.1.1.4'
H H 0.0000 0.0000 'International Tables Vol C Tables 4.2.6.8 and 6.1.1.4'
N N 0.0061 0.0033 'International Tables Vol C Tables 4.2.6.8 and 6.1.1.4'
O O 0.0106 0.0060 'International Tables Vol C Tables 4.2.6.8 and 6.1.1.4'
Na Na 0.0362 0.0249 'International Tables Vol C Tables 4.2.6.8 and 6.1.1.4'

loop_
_geom_angle_atom_site_label_1
_geom_angle_atom_site_label_2
_geom_angle_atom_site_label_3
_geom_angle
_geom_angle_site_symmetry_1
_geom_angle_site_symmetry_3
_geom_angle_publ_flag
C2 N1 C6 119.29(11) . . ?
N3 C2 N1 128.06(12) . . ?
N3 C2 N2 116.27(12) . . ?
N1 C2 N2 115.59(12) . . ?
C2 N3 C4 112.57(11) . . ?
N3 C4 N9 126.28(11) . . ?
N3 C4 C5 124.35(11) . . ?
N9 C4 C5 109.37(11) . . ?
N7 C5 C4 109.08(11) . . ?
N7 C5 C6 132.18(12) . . ?
C4 C5 C6 118.73(11) . . ?
O1 C6 N1 119.54(11) . . ?
O1 C6 C5 123.51(12) . . ?
N1 C6 C5 116.95(11) . . ?
C8 N7 C5 102.09(11) . . ?
N7 C8 N9 117.07(12) . . ?
N7 C8 H1 119.3(11) . . ?
N9 C8 H1 123.6(11) . . ?
C8 N9 C4 102.38(11) . . ?
C2 N2 H2 116.0(13) . . ?
C2 N2 H3 115.1(13) . . ?
H2 N2 H3 119.4(18) . . ?
O2W Na1 O8W 129.46(4) . 2 ?
O2W Na1 O3W 80.28(4) . . ?
O8W Na1 O3W 80.44(4) 2 . ?
O2W Na1 O4W 89.48(4) . . ?
O8W Na1 O4W 133.08(4) 2 . ?
O3W Na1 O4W 82.38(4) . . ?
O2W Na1 O7W 81.35(4) . 4_565 ?
O8W Na1 O7W 82.32(4) 2 4_565 ?
O3W Na1 O7W 137.46(4) . 4_565 ?
O4W Na1 O7W 135.39(4) . 4_565 ?
O2W Na1 O5W 133.69(4) . . ?
O8W Na1 O5W 90.23(4) 2 . ?
O3W Na1 O5W 136.45(4) . . ?
O4W Na1 O5W 73.41(4) . . ?
O7W Na1 O5W 81.89(4) 4_565 . ?
O2W Na1 Na2 133.97(4) . . ?
O8W Na1 Na2 92.30(3) 2 . ?
O3W Na1 Na2 90.41(3) . . ?
O4W Na1 Na2 44.51(3) . . ?
O7W Na1 Na2 128.95(3) 4_565 . ?
O5W Na1 Na2 47.25(3) . . ?
O2W Na1 Na2 91.84(3) . 2 ?
O8W Na1 Na2 37.62(3) 2 2 ?
O3W Na1 Na2 69.01(3) . 2 ?
O4W Na1 Na2 150.68(3) . 2 ?
O7W Na1 Na2 73.62(3) 4_565 2 ?
O5W Na1 Na2 123.76(3) . 2 ?
Na2 Na1 Na2 126.649(15) . 2 ?
O2W Na1 Na2 67.57(3) . 4_565 ?
O8W Na1 Na2 74.71(3) 2 4_565 ?
O3W Na1 Na2 107.63(3) . 4_565 ?
O4W Na1 Na2 152.18(3) . 4_565 ?
O7W Na1 Na2 29.93(2) 4_565 4_565 ?
O5W Na1 Na2 110.64(3) . 4_565 ?
Na2 Na1 Na2 155.22(2) . 4_565 ?
Na2 Na1 Na2 50.508(15) 2 4_565 ?
O6W Na2 O7W 84.36(4) . . ?
O6W Na2 O4W 167.12(4) . . ?
O7W Na2 O4W 83.96(4) . . ?
O6W Na2 O8W 97.96(4) . . ?
O7W Na2 O8W 169.01(5) . . ?
O4W Na2 O8W 94.53(4) . . ?
O6W Na2 O6W 89.79(4) . 3_556 ?
O7W Na2 O6W 86.00(4) . 3_556 ?
O4W Na2 O6W 94.79(4) . 3_556 ?
O8W Na2 O6W 83.27(4) . 3_556 ?
O6W Na2 O5W 104.50(4) . . ?
O7W Na2 O5W 108.42(4) . . ?
O4W Na2 O5W 74.23(4) . . ?
O8W Na2 O5W 81.50(4) . . ?
O6W Na2 O5W 160.38(4) 3_556 . ?
O6W Na2 Na2 46.32(3) . 3_556 ?
O7W Na2 Na2 83.22(3) . 3_556 ?
O4W Na2 Na2 136.97(4) . 3_556 ?
O8W Na2 Na2 90.61(3) . 3_556 ?
O6W Na2 Na2 43.47(3) 3_556 3_556 ?
O5W Na2 Na2 148.59(4) . 3_556 ?
O6W Na2 Na1 123.89(3) . . ?
O7W Na2 Na1 69.11(3) . . ?
O4W Na2 Na1 45.98(3) . . ?
O8W Na2 Na1 117.31(3) . . ?
O6W Na2 Na1 133.74(3) 3_556 . ?
O5W Na2 Na1 46.93(3) . . ?
Na2 Na2 Na1 152.08(3) 3_556 . ?
O6W Na2 Na1 61.48(3) . 2_545 ?
O7W Na2 Na1 145.44(3) . 2_545 ?
O4W Na2 Na1 130.54(3) . 2_545 ?
O8W Na2 Na1 36.85(3) . 2_545 ?
O6W Na2 Na1 88.66(3) 3_556 2_545 ?
O5W Na2 Na1 86.55(3) . 2_545 ?
Na2 Na2 Na1 69.797(18) 3_556 2_545 ?
Na1 Na2 Na1 133.426(17) . 2_545 ?
O6W Na2 Na1 82.61(3) . 4_566 ?
O7W Na2 Na1 31.27(3) . 4_566 ?
O4W Na2 Na1 90.18(3) . 4_566 ?
O8W Na2 Na1 138.14(3) . 4_566 ?
O6W Na2 Na1 54.88(3) 3_556 4_566 ?
O5W Na2 Na1 139.21(3) . 4_566 ?
Na2 Na2 Na1 59.695(17) 3_556 4_566 ?
Na1 Na2 Na1 95.403(12) . 4_566 ?
Na1 Na2 Na1 129.492(15) 2_545 4_566 ?
Na1 O2W H4 131.2(15) . . ?
Na1 O2W H5 106.6(13) . . ?
H4 O2W H5 108.2(19) . . ?
Na1 O3W H6 117.6(13) . . ?
Na1 O3W H7 116.9(13) . . ?
H6 O3W H7 107.1(18) . . ?
Na2 O4W Na1 89.51(4) . . ?
Na2 O4W H8 117.7(12) . . ?
Na1 O4W H8 103.3(13) . . ?
Na2 O4W H9 126.4(13) . . ?
Na1 O4W H9 115.2(13) . . ?
H8 O4W H9 102.4(18) . . ?
Na1 O5W Na2 85.82(4) . . ?
Na1 O5W H10 108.7(13) . . ?
Na2 O5W H10 100.0(13) . . ?
Na1 O5W H11 97.2(14) . . ?
Na2 O5W H11 152.3(14) . . ?
H10 O5W H11 105.0(19) . . ?
Na2 O6W Na2 90.21(4) . 3_556 ?
Na2 O6W H12 129.5(13) . . ?
Na2 O6W H12 97.5(13) 3_556 . ?
Na2 O6W H13 122.0(12) . . ?
Na2 O6W H13 103.2(13) 3_556 . ?
H12 O6W H13 104.7(18) . . ?
Na2 O7W Na1 118.80(5) . 4_566 ?
Na2 O7W H14 118.3(13) . . ?
Na1 O7W H14 103.7(13) 4_566 . ?
Na2 O7W H15 109.8(13) . . ?
Na1 O7W H15 101.3(13) 4_566 . ?
H14 O7W H15 102.6(18) . . ?
Na1 O8W Na2 105.53(4) 2_545 . ?
Na1 O8W H16 118.7(12) 2_545 . ?
Na2 O8W H16 105.6(12) . . ?
Na1 O8W H17 115.0(13) 2_545 . ?
Na2 O8W H17 104.3(13) . . ?
H16 O8W H17 106.3(17) . . ?

loop_
_geom_bond_atom_site_label_1
_geom_bond_atom_site_label_2
_geom_bond_distance
_geom_bond_site_symmetry_2
_geom_bond_publ_flag
N1 C2 1.3434(17) . ?
N1 C6 1.3586(17) . ?
C2 N3 1.3340(16) . ?
C2 N2 1.3725(18) . ?
N3 C4 1.3590(16) . ?
C4 N9 1.3646(16) . ?
C4 C5 1.3880(17) . ?
C5 N7 1.3851(16) . ?
C5 C6 1.4085(16) . ?
C6 O1 1.2912(15) . ?
N7 C8 1.3347(17) . ?
C8 N9 1.3541(18) . ?
C8 H1 0.931(18) . ?
N2 H2 0.92(2) . ?
N2 H3 0.88(2) . ?
Na1 O2W 2.3489(11) . ?
Na1 O8W 2.3793(11) 2 ?
Na1 O3W 2.4275(12) . ?
Na1 O4W 2.4574(12) . ?
Na1 O7W 2.4607(12) 4_565 ?
Na1 O5W 2.5029(11) . ?
Na1 Na2 3.4171(7) . ?
Na1 Na2 3.8221(7) 2 ?
Na1 Na2 4.1547(8) 4_565 ?
Na2 O6W 2.3504(11) . ?
Na2 O7W 2.3658(11) . ?
Na2 O4W 2.3955(11) . ?
Na2 O8W 2.4214(11) . ?
Na2 O6W 2.4707(13) 3_556 ?
Na2 O5W 2.5159(12) . ?
Na2 Na2 3.4164(10) 3_556 ?
O2W H4 0.76(2) . ?
O2W H5 0.87(2) . ?
O3W H6 0.82(2) . ?
O3W H7 0.84(2) . ?
O4W H8 0.826(19) . ?
O4W H9 0.80(2) . ?
O5W H10 0.823(19) . ?
O5W H11 0.77(2) . ?
O6W H12 0.80(2) . ?
O6W H13 0.86(2) . ?
O7W H14 0.83(2) . ?
O7W H15 0.814(19) . ?
O8W H16 0.82(2) . ?
O8W H17 0.809(19) . ?

loop_
_geom_hbond_atom_site_label_D
_geom_hbond_atom_site_label_H
_geom_hbond_atom_site_label_A
_geom_hbond_distance_DH
_geom_hbond_distance_HA
_geom_hbond_distance_DA
_geom_hbond_angle_DHA
_geom_hbond_site_symmetry_A
_geom_hbond_publ_flag
O2W H5 N3 0.87(2) 2.11(2) 2.9703(17) 168.5(18) . yes
O3W H7 N3 0.84(2) 1.98(2) 2.7973(15) 162.8(18) . yes
O4W H9 N9 0.80(2) 2.20(2) 2.9977(16) 175.4(18) . yes
O7W H15 O3W 0.814(19) 1.96(2) 2.7671(14) 169.8(19) . yes
O6W H12 O2W 0.80(2) 2.01(2) 2.8074(16) 171.0(19) 2_545 yes
O3W H6 O5W 0.82(2) 2.15(2) 2.9494(14) 162.1(17) 2 yes
O2W H4 N9 0.76(2) 2.05(2) 2.7922(15) 167(2) 4_565 yes
O4W H8 N1 0.826(19) 1.988(19) 2.8115(15) 175.2(18) 2_645 yes
O5W H10 O1 0.823(19) 1.94(2) 2.7621(13) 172.2(18) 2_645 yes
O8W H16 O1 0.82(2) 2.03(2) 2.8407(14) 168.2(17) 2_645 yes
O5W H11 O1 0.77(2) 2.04(2) 2.7962(15) 169.7(19) 4_465 yes
O6W H13 N7 0.86(2) 2.07(2) 2.9102(15) 169.4(18) 1_455 yes
O7W H14 O1 0.83(2) 1.99(2) 2.7884(14) 160.5(18) 1_455 yes
O8W H17 N7 0.809(19) 1.99(2) 2.7990(16) 172.7(18) 3_656 yes

loop_
_geom_torsion_atom_site_label_1
_geom_torsion_atom_site_label_2
_geom_torsion_atom_site_label_3
_geom_torsion_atom_site_label_4
_geom_torsion
_geom_torsion_site_symmetry_1
_geom_torsion_site_symmetry_2
_geom_torsion_site_symmetry_3
_geom_torsion_site_symmetry_4
_geom_torsion_publ_flag
C6 N1 C2 N3 -2.8(2) . . . . ?
C6 N1 C2 N2 -179.26(13) . . . . ?
N1 C2 N3 C4 2.5(2) . . . . ?
N2 C2 N3 C4 178.94(13) . . . . ?
C2 N3 C4 N9 -179.81(13) . . . . ?
C2 N3 C4 C5 -0.50(19) . . . . ?
N3 C4 C5 N7 179.98(12) . . . . ?
N9 C4 C5 N7 -0.61(16) . . . . ?
N3 C4 C5 C6 -1.0(2) . . . . ?
N9 C4 C5 C6 178.42(12) . . . . ?
C2 N1 C6 O1 -179.77(12) . . . . ?
C2 N1 C6 C5 0.90(18) . . . . ?
N7 C5 C6 O1 0.2(2) . . . . ?
C4 C5 C6 O1 -178.54(12) . . . . ?
N7 C5 C6 N1 179.53(13) . . . . ?
C4 C5 C6 N1 0.76(18) . . . . ?
C4 C5 N7 C8 0.17(15) . . . . ?
C6 C5 N7 C8 -178.68(15) . . . . ?
C5 N7 C8 N9 0.35(17) . . . . ?
N7 C8 N9 C4 -0.71(18) . . . . ?
N3 C4 N9 C8 -179.85(13) . . . . ?
C5 C4 N9 C8 0.76(15) . . . . ?

_cod_database_fobs_code 2108868
